data_4102458
loop_
_publ_author_name
'Yasushi Morita'
'Yumi Yakiyama'
'Shigeaki Nakazawa'
'Tsuyoshi Murata'
'Tomoaki Ise'
'Daisuke Hashizume'
'Daisuke Shiomi'
'Kazunobu Sato'
'Masahiro Kitagawa'
'Kazuhiro Nakasuji'
'Takeji Takui'

_publ_contact_author_email morita@chem.sci.osaka-u.ac.jp
_publ_contact_author_fax +81-6-6850-5395
_publ_contact_author_name 'Morita, Yasushi'
_publ_contact_author_phone +81-6-6850-5393
_publ_section_title
;
 Triple-Stranded Metallo-Helicates Addressable as Lloyd's Electron Spin
 Qubits
;
_journal_name_full 'Journal of the American Chemical Society'
_journal_page_first 6944
_journal_page_last 6946
_journal_paper_doi 10.1021/ja102030w
_journal_volume 132
_journal_year 2010
_chemical_formula_moiety 'C36 H30 Mn2 N24, 4(N O3), 1.10(C3 H6 O), 0.91(C H4 O)'
_chemical_formula_sum 'C40.18 H40.18 Mn2 N28 O14'
_chemical_formula_weight 1249.17
_chemical_name_systematic
; 
 ? 
;
_space_group_IT_number 15
_symmetry_cell_setting monoclinic
_symmetry_space_group_name_Hall '-C 2yc'
_symmetry_space_group_name_H-M 'C 1 2/c 1'
_atom_sites_solution_hydrogens geom
_atom_sites_solution_primary direct
_atom_sites_solution_secondary difmap
_audit_creation_method SHELXL-97
_cell_angle_alpha 90
_cell_angle_beta 110.365(14)
_cell_angle_gamma 90
_cell_formula_units_Z 4
_cell_length_a 17.302(6)
_cell_length_b 15.691(6)
_cell_length_c 21.597(7)
_cell_measurement_reflns_used 21401
_cell_measurement_temperature 200
_cell_measurement_theta_max 27.6
_cell_measurement_theta_min 3.0
_cell_volume 5497(3)
_computing_cell_refinement PROCESS-AUTO
_computing_data_collection PROCESS-AUTO
_computing_data_reduction PROCESS-AUTO
_computing_molecular_graphics Mercury
_computing_publication_material 'SHELXL-97 (Sheldrick, 2008)'
_computing_structure_refinement 'SHELXL-97 (Sheldrick, 2008)'
_computing_structure_solution SIR-92
_diffrn_ambient_temperature 200
_diffrn_detector_area_resol_mean 10
_diffrn_measured_fraction_theta_full 0.994
_diffrn_measured_fraction_theta_max 0.994
_diffrn_measurement_device_type 'Rigaku RAXIS-RAPID'
_diffrn_measurement_method \w-scan
_diffrn_radiation_monochromator graphite
_diffrn_radiation_source 'fine-focus sealed tube'
_diffrn_radiation_type MoK\a
_diffrn_radiation_wavelength 0.71073
_diffrn_reflns_av_R_equivalents 0.0237
_diffrn_reflns_av_sigmaI/netI 0.0206
_diffrn_reflns_limit_h_max 22
_diffrn_reflns_limit_h_min -22
_diffrn_reflns_limit_k_max 20
_diffrn_reflns_limit_k_min -18
_diffrn_reflns_limit_l_max 28
_diffrn_reflns_limit_l_min -27
_diffrn_reflns_number 25763
_diffrn_reflns_theta_full 27.48
_diffrn_reflns_theta_max 27.48
_diffrn_reflns_theta_min 3.01
_diffrn_standards_number 0
_exptl_absorpt_coefficient_mu 0.548
_exptl_absorpt_correction_T_max 0.717
_exptl_absorpt_correction_T_min 0.501
_exptl_absorpt_correction_type multi-scan
_exptl_absorpt_process_details
;
Higashi, T. (1995).
Program for Absorption Correction.
Rigaku Corporation, Tokyo, Japan.
;
_exptl_crystal_colour colourless
_exptl_crystal_density_diffrn 1.509
_exptl_crystal_density_method 'not measured'
_exptl_crystal_description block
_exptl_crystal_F_000 2557
_exptl_crystal_size_max 0.80
_exptl_crystal_size_mid 0.80
_exptl_crystal_size_min 0.60
_refine_diff_density_max 0.511
_refine_diff_density_min -0.576
_refine_diff_density_rms 0.062
_refine_ls_extinction_method none
_refine_ls_goodness_of_fit_ref 1.043
_refine_ls_hydrogen_treatment constr
_refine_ls_matrix_type full
_refine_ls_number_parameters 415
_refine_ls_number_reflns 6270
_refine_ls_number_restraints 3
_refine_ls_restrained_S_all 1.043
_refine_ls_R_factor_all 0.0527
_refine_ls_R_factor_gt 0.0451
_refine_ls_shift/su_max 0.021
_refine_ls_shift/su_mean 0.000
_refine_ls_structure_factor_coef Fsqd
_refine_ls_weighting_details 'calc w=1/[\s^2^(Fo^2^)+(0.0817P)^2^+5.1740P] where P=(Fo^2^+2Fc^2^)/3'
_refine_ls_weighting_scheme calc
_refine_ls_wR_factor_gt 0.1352
_refine_ls_wR_factor_ref 0.1446
_reflns_number_gt 5194
_reflns_number_total 6270
_reflns_threshold_expression I>2\s(I)
_cod_data_source_file ja102030w_si_002.cif
_cod_data_source_block '[Mn2(QIm)3](NO3)4'
_cod_original_sg_symbol_H-M 'C 2/c'
_cod_database_code 4102458

loop_
_symmetry_equiv_pos_as_xyz
'x, y, z'
'-x, y, -z+1/2'
'x+1/2, y+1/2, z'
'-x+1/2, y+1/2, -z+1/2'
'-x, -y, -z'
'x, -y, z-1/2'
'-x+1/2, -y+1/2, -z'
'x+1/2, -y+1/2, z-1/2'

loop_
_atom_site_label
_atom_site_type_symbol
_atom_site_fract_x
_atom_site_fract_y
_atom_site_fract_z
_atom_site_U_iso_or_equiv
_atom_site_adp_type
_atom_site_occupancy
_atom_site_symmetry_multiplicity
_atom_site_calc_flag
_atom_site_refinement_flags
_atom_site_disorder_assembly
_atom_site_disorder_group
Mn1 Mn 0.347312(13) 0.204783(16) 0.221057(10) 0.04005(6) Uani 1 1 d . . .
N1 N 0.27101(8) 0.29735(9) 0.14603(7) 0.0482(3) Uani 1 1 d . . .
N2 N 0.20524(9) 0.40875(10) 0.09077(8) 0.0554(4) Uani 1 1 d . . .
H2 H 0.1710 0.4521 0.0790 0.067 Uiso 1 1 calc R . .
N3 N 0.40297(7) 0.20466(8) 0.14080(6) 0.0367(3) Uani 1 1 d . . .
N4 N 0.45023(8) 0.17801(9) 0.06049(6) 0.0425(3) Uani 1 1 d . . .
H5 H 0.4790 0.1548 0.0384 0.051 Uiso 1 1 calc R . .
N5 N 0.57238(7) 0.10044(8) 0.21762(5) 0.0383(3) Uani 1 1 d . . .
N6 N 0.49422(7) 0.00653(8) 0.14750(6) 0.0396(3) Uani 1 1 d . . .
H6 H 0.4545 -0.0147 0.1134 0.048 Uiso 1 1 calc R . .
N7 N 0.71744(8) 0.08138(10) 0.32493(6) 0.0488(3) Uani 1 1 d . . .
N8 N 0.76425(10) -0.02669(11) 0.39287(7) 0.0618(4) Uani 1 1 d . . .
H9 H 0.7947 -0.0559 0.4276 0.074 Uiso 1 1 calc R . .
N9 N 0.30147(8) 0.22408(10) 0.30492(7) 0.0506(3) Uani 1 1 d . . .
N10 N 0.27273(9) 0.20422(11) 0.39507(8) 0.0601(4) Uani 1 1 d . . .
H12 H 0.2489 0.1843 0.4221 0.072 Uiso 1 1 calc R . .
N11 N 0.42499(8) 0.31329(8) 0.27950(6) 0.0428(3) Uani 1 1 d . . .
N12 N 0.50691(9) 0.41732(9) 0.33123(7) 0.0531(4) Uani 1 1 d . . .
H15 H 0.5443 0.4579 0.3397 0.064 Uiso 1 1 calc R . .
C1 C 0.21499(10) 0.35691(12) 0.14193(9) 0.0559(5) Uani 1 1 d . . .
H1 H 0.1856 0.3620 0.1716 0.067 Uiso 1 1 calc R . .
C2 C 0.25804(10) 0.38251(11) 0.05965(9) 0.0504(4) Uani 1 1 d . . .
H3 H 0.2650 0.4074 0.0218 0.061 Uiso 1 1 calc R . .
C3 C 0.29879(9) 0.31299(10) 0.09430(7) 0.0412(4) Uani 1 1 d . . .
C4 C 0.36300(9) 0.25750(10) 0.08787(7) 0.0386(3) Uani 1 1 d . . .
C5 C 0.39216(10) 0.24101(11) 0.03798(7) 0.0456(4) Uani 1 1 d . . .
H4 H 0.3755 0.2678 -0.0041 0.055 Uiso 1 1 calc R . .
C6 C 0.45524(8) 0.15809(9) 0.12256(6) 0.0366(3) Uani 1 1 d . . .
C7 C 0.50792(8) 0.09012(9) 0.16257(6) 0.0362(3) Uani 1 1 d . . .
C8 C 0.55307(9) -0.03916(10) 0.19473(7) 0.0435(4) Uani 1 1 d . . .
H7 H 0.5594 -0.0993 0.1968 0.052 Uiso 1 1 calc R . .
C9 C 0.60080(9) 0.01868(10) 0.23821(7) 0.0392(3) Uani 1 1 d . . .
C10 C 0.67119(9) 0.00960(10) 0.29894(7) 0.0425(3) Uani 1 1 d . . .
C11 C 0.70016(11) -0.05780(13) 0.34069(8) 0.0561(5) Uani 1 1 d . . .
H8 H 0.6799 -0.1146 0.3347 0.067 Uiso 1 1 calc R . .
C12 C 0.77254(11) 0.05611(14) 0.38185(8) 0.0587(5) Uani 1 1 d . . .
H10 H 0.8129 0.0923 0.4111 0.070 Uiso 1 1 calc R . .
C13 C 0.25525(11) 0.18133(13) 0.33228(9) 0.0576(4) Uani 1 1 d . . .
H11 H 0.2151 0.1400 0.3100 0.069 Uiso 1 1 calc R . .
C14 C 0.33371(11) 0.26363(12) 0.41025(8) 0.0550(4) Uani 1 1 d . . .
H13 H 0.3589 0.2908 0.4518 0.066 Uiso 1 1 calc R . .
C15 C 0.35192(10) 0.27681(11) 0.35386(8) 0.0468(4) Uani 1 1 d . . .
C16 C 0.41220(10) 0.32955(10) 0.33849(8) 0.0452(4) Uani 1 1 d . . .
C17 C 0.46344(11) 0.39399(12) 0.37058(8) 0.0546(4) Uani 1 1 d . . .
H14 H 0.4680 0.4179 0.4121 0.066 Uiso 1 1 calc R . .
C18 C 0.48229(10) 0.36686(10) 0.27671(8) 0.0443(4) Uani 1 1 d . . .
N13 N 0.13983(9) 0.06311(10) 0.44038(6) 0.0506(4) Uani 1 1 d . . .
O1 O 0.12705(9) 0.05544(9) 0.37975(6) 0.0622(4) Uani 1 1 d . . .
O2 O 0.10441(9) 0.01638(11) 0.46837(6) 0.0724(4) Uani 1 1 d . . .
O3 O 0.18995(8) 0.11773(9) 0.47324(6) 0.0598(3) Uani 1 1 d . . .
N14 N 0.41613(8) 0.06975(9) 0.49696(6) 0.0464(3) Uani 1 1 d . . .
O4 O 0.40423(8) 0.05435(9) 0.43804(6) 0.0615(3) Uani 1 1 d . . .
O5 O 0.37395(7) 0.03197(9) 0.52562(6) 0.0574(3) Uani 1 1 d . . .
O6 O 0.47104(9) 0.12088(10) 0.52796(6) 0.0719(4) Uani 1 1 d . . .
O7 O 0.5903(2) 0.75704(19) 0.21576(19) 0.1223(17) Uani 0.5439(1) 1 d PG A 1
C19 C 0.5664(2) 0.6911(2) 0.1835(2) 0.174(3) Uani 0.5439(1) 1 d PG A 1
C20 C 0.5630(4) 0.6074(2) 0.2156(3) 0.162(3) Uani 0.5439(1) 1 d PG A 1
H20A H 0.5819 0.6149 0.2636 0.244 Uiso 0.5439(1) 1 calc PR A 1
H20B H 0.5986 0.5663 0.2043 0.244 Uiso 0.5439(1) 1 calc PR A 1
H20C H 0.5061 0.5863 0.1999 0.244 Uiso 0.5439(1) 1 calc PR A 1
C21 C 0.5391(4) 0.6896(4) 0.1098(2) 0.162(3) Uani 0.5439(1) 1 d PG A 1
H21A H 0.5435 0.7470 0.0935 0.244 Uiso 0.5439(1) 1 calc PR A 1
H21B H 0.4816 0.6704 0.0916 0.244 Uiso 0.5439(1) 1 calc PR A 1
H21C H 0.5741 0.6504 0.0960 0.244 Uiso 0.5439(1) 1 calc PR A 1
O8A O 0.44465(12) 0.7559(3) 0.1402(2) 0.143(2) Uani 0.2813(1) 1 d PD B 2
H8A H 0.4251 0.7584 0.1707 0.214 Uiso 0.2813(1) 1 calc PR B 2
C22A C 0.52703(17) 0.7288(4) 0.1660(4) 0.074(2) Uani 0.2813(1) 1 d PD B 2
H22A H 0.5628 0.7779 0.1844 0.111 Uiso 0.2813(1) 1 calc PR B 2
H22B H 0.5427 0.7030 0.1307 0.111 Uiso 0.2813(1) 1 calc PR B 2
H22C H 0.5332 0.6867 0.2009 0.111 Uiso 0.2813(1) 1 calc PR B 2
O8B O 0.44465(12) 0.7559(3) 0.1402(2) 0.143(2) Uani 0.1748(1) 1 d PD C 3
H8B H 0.4342 0.8039 0.1219 0.214 Uiso 0.1748(1) 1 calc PR C 3
C22B C 0.5053(3) 0.7151(5) 0.1215(4) 0.074(2) Uani 0.1748(1) 1 d PD C 3
H22D H 0.5559 0.7492 0.1359 0.111 Uiso 0.1748(1) 1 calc PR C 3
H22E H 0.4857 0.7088 0.0733 0.111 Uiso 0.1748(1) 1 calc PR C 3
H22F H 0.5167 0.6586 0.1421 0.111 Uiso 0.1748(1) 1 calc PR C 3

loop_
_atom_site_aniso_label
_atom_site_aniso_U_11
_atom_site_aniso_U_22
_atom_site_aniso_U_33
_atom_site_aniso_U_23
_atom_site_aniso_U_13
_atom_site_aniso_U_12
Mn1 0.03955(10) 0.04670(13) 0.03539(10) -0.00147(8) 0.01493(8) 0.00006(9)
N1 0.0436(6) 0.0556(8) 0.0477(6) 0.0012(6) 0.0188(5) 0.0099(6)
N2 0.0462(6) 0.0490(7) 0.0678(8) 0.0007(7) 0.0157(6) 0.0142(6)
N3 0.0348(5) 0.0431(6) 0.0324(5) -0.0001(4) 0.0120(4) 0.0046(5)
N4 0.0489(6) 0.0479(7) 0.0335(5) 0.0010(5) 0.0180(5) 0.0096(5)
N5 0.0367(5) 0.0454(6) 0.0328(5) 0.0020(5) 0.0122(4) 0.0071(5)
N6 0.0401(5) 0.0428(6) 0.0367(5) -0.0033(5) 0.0144(4) 0.0026(5)
N7 0.0425(6) 0.0600(8) 0.0399(6) 0.0028(6) 0.0093(5) 0.0106(6)
N8 0.0673(8) 0.0695(9) 0.0422(7) 0.0127(6) 0.0108(6) 0.0272(8)
N9 0.0506(6) 0.0602(8) 0.0475(6) -0.0054(6) 0.0251(5) -0.0030(6)
N10 0.0656(7) 0.0700(10) 0.0585(7) 0.0038(6) 0.0390(6) 0.0031(7)
N11 0.0440(6) 0.0422(6) 0.0434(6) -0.0027(5) 0.0167(5) 0.0012(5)
N12 0.0566(7) 0.0447(7) 0.0565(7) -0.0078(6) 0.0177(6) -0.0066(6)
C1 0.0473(7) 0.0622(10) 0.0607(9) 0.0003(8) 0.0222(7) 0.0136(8)
C2 0.0492(8) 0.0448(8) 0.0547(8) 0.0044(7) 0.0149(7) 0.0072(7)
C3 0.0359(6) 0.0436(7) 0.0410(7) -0.0013(6) 0.0096(6) 0.0036(6)
C4 0.0364(6) 0.0414(7) 0.0345(6) -0.0003(5) 0.0079(5) 0.0027(6)
C5 0.0513(7) 0.0499(8) 0.0356(6) 0.0061(6) 0.0152(6) 0.0102(7)
C6 0.0375(6) 0.0409(7) 0.0303(5) -0.0021(5) 0.0103(5) 0.0021(6)
C7 0.0369(6) 0.0431(7) 0.0311(5) -0.0016(5) 0.0150(5) 0.0050(6)
C8 0.0455(7) 0.0420(7) 0.0460(7) 0.0024(6) 0.0198(6) 0.0083(6)
C9 0.0393(6) 0.0447(7) 0.0374(6) 0.0052(5) 0.0179(5) 0.0095(6)
C10 0.0404(6) 0.0500(8) 0.0394(6) 0.0043(6) 0.0170(5) 0.0100(6)
C11 0.0550(9) 0.0600(10) 0.0506(8) 0.0120(7) 0.0150(7) 0.0148(8)
C12 0.0525(9) 0.0741(12) 0.0417(8) -0.0016(8) 0.0066(7) 0.0155(9)
C13 0.0587(8) 0.0662(11) 0.0586(8) -0.0039(8) 0.0339(7) -0.0052(8)
C14 0.0700(9) 0.0540(9) 0.0466(7) -0.0017(7) 0.0272(7) 0.0118(8)
C15 0.0506(7) 0.0475(8) 0.0457(7) -0.0026(6) 0.0211(6) 0.0097(7)
C16 0.0496(7) 0.0425(7) 0.0437(7) -0.0030(6) 0.0166(6) 0.0072(6)
C17 0.0622(9) 0.0540(9) 0.0492(8) -0.0109(7) 0.0213(7) -0.0025(8)
C18 0.0470(7) 0.0373(7) 0.0459(7) -0.0021(6) 0.0128(6) 0.0038(6)
N13 0.0516(7) 0.0590(8) 0.0392(6) -0.0010(6) 0.0132(5) -0.0003(6)
O1 0.0807(8) 0.0643(7) 0.0388(5) -0.0051(5) 0.0171(5) -0.0116(7)
O2 0.0689(7) 0.0955(10) 0.0525(6) 0.0112(7) 0.0207(6) -0.0161(8)
O3 0.0639(7) 0.0718(8) 0.0422(5) -0.0086(5) 0.0166(5) -0.0109(6)
N14 0.0506(6) 0.0472(7) 0.0446(6) 0.0054(5) 0.0207(5) -0.0053(6)
O4 0.0828(7) 0.0633(7) 0.0503(5) -0.0096(5) 0.0382(5) -0.0216(6)
O5 0.0485(5) 0.0810(8) 0.0456(5) 0.0102(5) 0.0202(4) -0.0130(6)
O6 0.0853(8) 0.0808(9) 0.0497(6) -0.0027(6) 0.0238(6) -0.0379(7)
O7 0.125(3) 0.068(2) 0.137(3) 0.011(2) -0.001(3) 0.003(2)
C19 0.084(3) 0.196(6) 0.204(7) 0.111(5) 0.001(4) -0.045(4)
C20 0.099(3) 0.110(4) 0.262(7) 0.000(4) 0.043(4) -0.015(3)
C21 0.099(3) 0.110(4) 0.262(7) 0.000(4) 0.043(4) -0.015(3)
O8A 0.109(3) 0.099(3) 0.218(6) -0.009(4) 0.053(4) -0.035(3)
C22A 0.053(3) 0.065(4) 0.100(5) -0.011(4) 0.021(3) -0.026(3)
O8B 0.109(3) 0.099(3) 0.218(6) -0.009(4) 0.053(4) -0.035(3)
C22B 0.053(3) 0.065(4) 0.100(5) -0.011(4) 0.021(3) -0.026(3)

loop_
_atom_type_symbol
_atom_type_description
_atom_type_scat_dispersion_real
_atom_type_scat_dispersion_imag
_atom_type_scat_source
C C 0.0033 0.0016 'International Tables Vol C Tables 4.2.6.8 and 6.1.1.4'
H H 0.0000 0.0000 'International Tables Vol C Tables 4.2.6.8 and 6.1.1.4'
N N 0.0061 0.0033 'International Tables Vol C Tables 4.2.6.8 and 6.1.1.4'
Mn Mn 0.3368 0.7283 'International Tables Vol C Tables 4.2.6.8 and 6.1.1.4'
O O 0.0106 0.0060 'International Tables Vol C Tables 4.2.6.8 and 6.1.1.4'

loop_
_geom_angle_atom_site_label_1
_geom_angle_atom_site_label_2
_geom_angle_atom_site_label_3
_geom_angle
_geom_angle_site_symmetry_1
_geom_angle_site_symmetry_3
N1 Mn1 N9 102.29(6) . .
N1 Mn1 N5 170.42(5) . 2_655
N9 Mn1 N5 86.70(5) . 2_655
N1 Mn1 N3 75.28(5) . .
N9 Mn1 N3 171.31(5) . .
N5 Mn1 N3 96.32(5) 2_655 .
N1 Mn1 N11 90.10(6) . .
N9 Mn1 N11 75.85(6) . .
N5 Mn1 N11 95.38(5) 2_655 .
N3 Mn1 N11 95.73(5) . .
N1 Mn1 N7 99.16(6) . 2_655
N9 Mn1 N7 102.03(6) . 2_655
N5 Mn1 N7 75.44(5) 2_655 2_655
N3 Mn1 N7 86.62(5) . 2_655
N11 Mn1 N7 170.74(5) . 2_655
C1 N1 C3 105.80(14) . .
C1 N1 Mn1 137.73(13) . .
C3 N1 Mn1 114.68(10) . .
C1 N2 C2 107.98(15) . .
C1 N2 H2 126.0 . .
C2 N2 H2 126.0 . .
C6 N3 C4 106.32(12) . .
C6 N3 Mn1 138.31(10) . .
C4 N3 Mn1 114.14(10) . .
C6 N4 C5 107.75(13) . .
C6 N4 H5 126.1 . .
C5 N4 H5 126.1 . .
C7 N5 C9 105.51(12) . .
C7 N5 Mn1 140.25(10) . 2_655
C9 N5 Mn1 113.89(8) . 2_655
C7 N6 C8 107.85(12) . .
C7 N6 H6 126.1 . .
C8 N6 H6 126.1 . .
C12 N7 C10 105.09(15) . .
C12 N7 Mn1 137.87(13) . 2_655
C10 N7 Mn1 112.77(9) . 2_655
C12 N8 C11 107.86(15) . .
C12 N8 H9 126.1 . .
C11 N8 H9 126.1 . .
C13 N9 C15 106.19(15) . .
C13 N9 Mn1 136.84(13) . .
C15 N9 Mn1 113.06(11) . .
C13 N10 C14 108.21(16) . .
C13 N10 H12 125.9 . .
C14 N10 H12 125.9 . .
C18 N11 C16 106.68(13) . .
C18 N11 Mn1 139.94(11) . .
C16 N11 Mn1 113.35(10) . .
C18 N12 C17 107.96(15) . .
C18 N12 H15 126.0 . .
C17 N12 H15 126.0 . .
N1 C1 N2 111.31(17) . .
N1 C1 H1 124.3 . .
N2 C1 H1 124.3 . .
C3 C2 N2 105.96(16) . .
C3 C2 H3 127.0 . .
N2 C2 H3 127.0 . .
C2 C3 N1 108.96(15) . .
C2 C3 C4 133.49(16) . .
N1 C3 C4 117.54(13) . .
C5 C4 N3 108.80(13) . .
C5 C4 C3 133.89(14) . .
N3 C4 C3 117.20(13) . .
C4 C5 N4 106.46(13) . .
C4 C5 H4 126.8 . .
N4 C5 H4 126.8 . .
N3 C6 N4 110.67(12) . .
N3 C6 C7 124.92(13) . .
N4 C6 C7 124.31(13) . .
N5 C7 N6 110.87(12) . .
N5 C7 C6 126.38(13) . .
N6 C7 C6 122.73(12) . .
C9 C8 N6 106.32(14) . .
C9 C8 H7 126.8 . .
N6 C8 H7 126.8 . .
C8 C9 N5 109.44(12) . .
C8 C9 C10 132.44(14) . .
N5 C9 C10 118.11(13) . .
C11 C10 N7 109.58(14) . .
C11 C10 C9 132.14(16) . .
N7 C10 C9 118.12(14) . .
C10 C11 N8 105.88(17) . .
C10 C11 H8 127.1 . .
N8 C11 H8 127.1 . .
N7 C12 N8 111.59(16) . .
N7 C12 H10 124.2 . .
N8 C12 H10 124.2 . .
N9 C13 N10 110.97(17) . .
N9 C13 H11 124.5 . .
N10 C13 H11 124.5 . .
N10 C14 C15 106.69(15) . .
N10 C14 H13 126.7 . .
C15 C14 H13 126.7 . .
C14 C15 N9 107.93(16) . .
C14 C15 C16 133.60(15) . .
N9 C15 C16 118.42(14) . .
C17 C16 N11 108.60(16) . .
C17 C16 C15 134.05(16) . .
N11 C16 C15 117.33(14) . .
C16 C17 N12 106.48(15) . .
C16 C17 H14 126.8 . .
N12 C17 H14 126.8 . .
N11 C18 N12 110.27(15) . .
N11 C18 C18 123.85(13) . 2_655
N12 C18 C18 125.77(15) . 2_655
O2 N13 O3 119.46(14) . .
O2 N13 O1 120.96(15) . .
O3 N13 O1 119.57(15) . .
O4 N14 O6 120.02(14) . .
O4 N14 O5 119.71(13) . .
O6 N14 O5 120.25(14) . .
O7 C19 C21 122.3 . .
O7 C19 C20 122.2 . .
C21 C19 C20 115.5 . .
C19 C20 H20A 109.5 . .
C19 C20 H20B 109.5 . .
H20A C20 H20B 109.5 . .
C19 C20 H20C 109.5 . .
H20A C20 H20C 109.5 . .
H20B C20 H20C 109.5 . .
C19 C21 H21A 109.5 . .
C19 C21 H21B 109.5 . .
H21A C21 H21B 109.5 . .
C19 C21 H21C 109.5 . .
H21A C21 H21C 109.5 . .
H21B C21 H21C 109.5 . .
C22A O8A H8A 109.5 . .
O8A C22A H22A 109.5 . .
O8A C22A H22B 109.5 . .
H22A C22A H22B 109.5 . .
O8A C22A H22C 109.5 . .
H22A C22A H22C 109.5 . .
H22B C22A H22C 109.5 . .
H22D C22B H22E 109.5 . .
H22D C22B H22F 109.5 . .
H22E C22B H22F 109.5 . .

loop_
_geom_bond_atom_site_label_1
_geom_bond_atom_site_label_2
_geom_bond_distance
_geom_bond_site_symmetry_2
Mn1 N1 2.2337(14) .
Mn1 N9 2.2363(16) .
Mn1 N5 2.2550(13) 2_655
Mn1 N3 2.2570(14) .
Mn1 N11 2.2622(14) .
Mn1 N7 2.2840(16) 2_655
N1 C1 1.327(2) .
N1 C3 1.383(2) .
N2 C1 1.335(3) .
N2 C2 1.372(2) .
N2 H2 0.8800 .
N3 C6 1.3248(19) .
N3 C4 1.3865(18) .
N4 C6 1.3496(19) .
N4 C5 1.372(2) .
N4 H5 0.8800 .
N5 C7 1.3270(17) .
N5 C9 1.390(2) .
N5 Mn1 2.2549(13) 2_655
N6 C7 1.352(2) .
N6 C8 1.3668(19) .
N6 H6 0.8800 .
N7 C12 1.327(2) .
N7 C10 1.383(2) .
N7 Mn1 2.2839(16) 2_655
N8 C12 1.338(3) .
N8 C11 1.367(2) .
N8 H9 0.8800 .
N9 C13 1.329(2) .
N9 C15 1.386(2) .
N10 C13 1.332(2) .
N10 C14 1.360(3) .
N10 H12 0.8800 .
N11 C18 1.317(2) .
N11 C16 1.391(2) .
N12 C18 1.359(2) .
N12 C17 1.366(3) .
N12 H15 0.8800 .
C1 H1 0.9500 .
C2 C3 1.371(2) .
C2 H3 0.9500 .
C3 C4 1.456(2) .
C4 C5 1.364(2) .
C5 H4 0.9500 .
C6 C7 1.4720(19) .
C8 C9 1.359(2) .
C8 H7 0.9500 .
C9 C10 1.4533(19) .
C10 C11 1.367(2) .
C11 H8 0.9500 .
C12 H10 0.9500 .
C13 H11 0.9500 .
C14 C15 1.376(3) .
C14 H13 0.9500 .
C15 C16 1.457(3) .
C16 C17 1.364(2) .
C17 H14 0.9500 .
C18 C18 1.483(3) 2_655
N13 O2 1.240(2) .
N13 O3 1.2499(19) .
N13 O1 1.2555(18) .
N14 O4 1.2401(18) .
N14 O6 1.2457(19) .
N14 O5 1.2576(19) .
O7 C19 1.2357 .
C19 C21 1.4945 .
C19 C20 1.4956 .
C20 H20A 0.9800 .
C20 H20B 0.9800 .
C20 H20C 0.9800 .
C21 H21A 0.9800 .
C21 H21B 0.9800 .
C21 H21C 0.9800 .
O8A C22A 1.404(3) .
O8A H8A 0.8400 .
C22A H22A 0.9800 .
C22A H22B 0.9800 .
C22A H22C 0.9800 .
C22B H22D 0.9800 .
C22B H22E 0.9800 .
C22B H22F 0.9800 .

loop_
_geom_hbond_atom_site_label_D
_geom_hbond_atom_site_label_H
_geom_hbond_atom_site_label_A
_geom_hbond_distance_DH
_geom_hbond_distance_HA
_geom_hbond_distance_DA
_geom_hbond_angle_DHA
_geom_hbond_site_symmetry_A
N2 H2 O4 0.88 2.02 2.894(2) 174.2 4
N2 H2 O5 0.88 2.46 3.088(2) 128.6 4
N2 H2 N14 0.88 2.58 3.408(2) 157.3 4
N4 H5 O6 0.88 1.99 2.849(2) 166.6 2_655
N4 H5 O4 0.88 2.47 3.170(2) 136.8 2_655
N4 H5 N14 0.88 2.57 3.431(2) 165.2 2_655
N6 H6 O5 0.88 1.94 2.7949(18) 163.1 6
N6 H6 N14 0.88 2.52 3.282(2) 145.4 6
N6 H6 O6 0.88 2.57 3.178(2) 126.6 6
N8 H9 O3 0.88 2.28 3.072(2) 149.4 5_656
N8 H9 O2 0.88 2.40 3.071(2) 133.4 5_656
N8 H9 N13 0.88 2.68 3.448(2) 146.5 5_656
N10 H12 O3 0.88 2.03 2.903(2) 168.8 .
N12 H15 O1 0.88 2.07 2.933(2) 166.9 3

loop_
_geom_torsion_atom_site_label_1
_geom_torsion_atom_site_label_2
_geom_torsion_atom_site_label_3
_geom_torsion_atom_site_label_4
_geom_torsion
_geom_torsion_site_symmetry_1
_geom_torsion_site_symmetry_4
N9 Mn1 N1 C1 4.23(19) . .
N5 Mn1 N1 C1 163.7(2) 2_655 .
N3 Mn1 N1 C1 -167.19(19) . .
N11 Mn1 N1 C1 -71.30(18) . .
N7 Mn1 N1 C1 108.79(18) 2_655 .
N9 Mn1 N1 C3 166.19(11) . .
N5 Mn1 N1 C3 -34.4(4) 2_655 .
N3 Mn1 N1 C3 -5.23(10) . .
N11 Mn1 N1 C3 90.66(11) . .
N7 Mn1 N1 C3 -89.26(11) 2_655 .
N1 Mn1 N3 C6 -166.34(15) . .
N9 Mn1 N3 C6 118.9(3) . .
N5 Mn1 N3 C6 8.99(14) 2_655 .
N11 Mn1 N3 C6 105.07(14) . .
N7 Mn1 N3 C6 -65.95(14) 2_655 .
N1 Mn1 N3 C4 -1.29(10) . .
N9 Mn1 N3 C4 -76.1(3) . .
N5 Mn1 N3 C4 174.04(10) 2_655 .
N11 Mn1 N3 C4 -89.88(10) . .
N7 Mn1 N3 C4 99.10(10) 2_655 .
N1 Mn1 N9 C13 107.42(17) . .
N5 Mn1 N9 C13 -69.22(17) 2_655 .
N3 Mn1 N9 C13 -179.8(2) . .
N11 Mn1 N9 C13 -165.62(18) . .
N7 Mn1 N9 C13 5.12(18) 2_655 .
N1 Mn1 N9 C15 -98.83(12) . .
N5 Mn1 N9 C15 84.52(12) 2_655 .
N3 Mn1 N9 C15 -26.1(4) . .
N11 Mn1 N9 C15 -11.87(11) . .
N7 Mn1 N9 C15 158.87(11) 2_655 .
N1 Mn1 N11 C18 -73.26(16) . .
N9 Mn1 N11 C18 -175.92(17) . .
N5 Mn1 N11 C18 98.87(16) 2_655 .
N3 Mn1 N11 C18 1.95(16) . .
N7 Mn1 N11 C18 106.2(3) 2_655 .
N1 Mn1 N11 C16 109.22(11) . .
N9 Mn1 N11 C16 6.56(10) . .
N5 Mn1 N11 C16 -78.65(11) 2_655 .
N3 Mn1 N11 C16 -175.57(10) . .
N7 Mn1 N11 C16 -71.3(4) 2_655 .
C3 N1 C1 N2 0.39(19) . .
Mn1 N1 C1 N2 163.39(13) . .
C2 N2 C1 N1 -0.5(2) . .
C1 N2 C2 C3 0.35(19) . .
N2 C2 C3 N1 -0.11(18) . .
N2 C2 C3 C4 -178.57(16) . .
C1 N1 C3 C2 -0.16(18) . .
Mn1 N1 C3 C2 -167.66(10) . .
C1 N1 C3 C4 178.58(14) . .
Mn1 N1 C3 C4 11.08(17) . .
C6 N3 C4 C5 0.37(16) . .
Mn1 N3 C4 C5 -169.33(10) . .
C6 N3 C4 C3 177.18(13) . .
Mn1 N3 C4 C3 7.48(16) . .
C2 C3 C4 C5 -18.4(3) . .
N1 C3 C4 C5 163.21(17) . .
C2 C3 C4 N3 165.76(16) . .
N1 C3 C4 N3 -12.6(2) . .
N3 C4 C5 N4 -0.11(17) . .
C3 C4 C5 N4 -176.18(16) . .
C6 N4 C5 C4 -0.18(17) . .
C4 N3 C6 N4 -0.49(16) . .
Mn1 N3 C6 N4 165.31(10) . .
C4 N3 C6 C7 -176.90(13) . .
Mn1 N3 C6 C7 -11.1(2) . .
C5 N4 C6 N3 0.43(17) . .
C5 N4 C6 C7 176.86(14) . .
C9 N5 C7 N6 0.09(17) . .
Mn1 N5 C7 N6 172.42(11) 2_655 .
C9 N5 C7 C6 178.58(14) . .
Mn1 N5 C7 C6 -9.1(3) 2_655 .
C8 N6 C7 N5 -0.58(18) . .
C8 N6 C7 C6 -179.13(14) . .
N3 C6 C7 N5 -70.0(2) . .
N4 C6 C7 N5 114.04(17) . .
N3 C6 C7 N6 108.29(17) . .
N4 C6 C7 N6 -67.6(2) . .
C7 N6 C8 C9 0.82(17) . .
N6 C8 C9 N5 -0.78(18) . .
N6 C8 C9 C10 178.38(16) . .
C7 N5 C9 C8 0.44(17) . .
Mn1 N5 C9 C8 -174.21(10) 2_655 .
C7 N5 C9 C10 -178.86(13) . .
Mn1 N5 C9 C10 6.50(17) 2_655 .
C12 N7 C10 C11 -0.6(2) . .
Mn1 N7 C10 C11 -161.74(12) 2_655 .
C12 N7 C10 C9 175.35(15) . .
Mn1 N7 C10 C9 14.22(18) 2_655 .
C8 C9 C10 C11 -18.6(3) . .
N5 C9 C10 C11 160.50(18) . .
C8 C9 C10 N7 166.54(17) . .
N5 C9 C10 N7 -14.4(2) . .
N7 C10 C11 N8 0.5(2) . .
C9 C10 C11 N8 -174.71(17) . .
C12 N8 C11 C10 -0.2(2) . .
C10 N7 C12 N8 0.5(2) . .
Mn1 N7 C12 N8 154.12(15) 2_655 .
C11 N8 C12 N7 -0.2(2) . .
C15 N9 C13 N10 0.6(2) . .
Mn1 N9 C13 N10 155.49(13) . .
C14 N10 C13 N9 -0.9(2) . .
C13 N10 C14 C15 0.8(2) . .
N10 C14 C15 N9 -0.43(19) . .
N10 C14 C15 C16 -177.71(17) . .
C13 N9 C15 C14 -0.07(19) . .
Mn1 N9 C15 C14 -161.70(11) . .
C13 N9 C15 C16 177.69(15) . .
Mn1 N9 C15 C16 16.06(18) . .
C18 N11 C16 C17 -0.10(18) . .
Mn1 N11 C16 C17 178.23(11) . .
C18 N11 C16 C15 -178.89(13) . .
Mn1 N11 C16 C15 -0.55(17) . .
C14 C15 C16 C17 -11.9(3) . .
N9 C15 C16 C17 170.99(18) . .
C14 C15 C16 N11 166.46(18) . .
N9 C15 C16 N11 -10.6(2) . .
N11 C16 C17 N12 0.38(19) . .
C15 C16 C17 N12 178.88(17) . .
C18 N12 C17 C16 -0.52(19) . .
C16 N11 C18 N12 -0.23(17) . .
Mn1 N11 C18 N12 -177.85(11) . .
C16 N11 C18 C18 176.03(14) . 2_655
Mn1 N11 C18 C18 -1.6(3) . 2_655
C17 N12 C18 N11 0.47(19) . .
C17 N12 C18 C18 -175.70(15) . 2_655
